data_7032422
loop_
_publ_author_name
'Freund, Robert R. A.'
'G\"orls, Helmar'
'Langer, Jens'

_publ_section_title
;
 Nickelalactones with an allyl subunit - the effect of penta-coordination
 on structures and stability.
;
_journal_issue 37
_journal_name_full 'Dalton transactions (Cambridge, England : 2003)'
_journal_page_first 13988
_journal_page_last 14000
_journal_paper_doi 10.1039/c4dt01863j
_journal_volume 43
_journal_year 2014
_chemical_absolute_configuration ad
_chemical_formula_moiety 'C16 H26 N2 Ni O2'
_chemical_formula_sum 'C16 H26 N2 Ni O2'
_chemical_formula_weight 337.10
_space_group_IT_number 46
_symmetry_cell_setting orthorhombic
_symmetry_space_group_name_Hall 'I 2 -2a'
_symmetry_space_group_name_H-M 'I m a 2'
_atom_sites_solution_hydrogens geom
_atom_sites_solution_primary direct
_atom_sites_solution_secondary difmap
_audit_creation_method SHELXL-97
_cell_angle_alpha 90.00
_cell_angle_beta 90.00
_cell_angle_gamma 90.00
_cell_formula_units_Z 8
_cell_length_a 28.090(2)
_cell_length_b 13.7216(9)
_cell_length_c 10.9264(7)
_cell_measurement_reflns_used 15012
_cell_measurement_temperature 133(2)
_cell_measurement_theta_max 27.74
_cell_measurement_theta_min 2.63
_cell_volume 4211.5(5)
_computing_cell_refinement DENZO
_computing_data_collection COLLECT
_computing_data_reduction DENZO
_computing_molecular_graphics SHELXTL/PC
_computing_publication_material SHELXL-97
_computing_structure_refinement 'SHELXL-97 (Sheldrick, 2008)'
_computing_structure_solution 'SHELXS-97 (Sheldrick, 2008)'
_diffrn_ambient_temperature 133(2)
_diffrn_measured_fraction_theta_full 0.981
_diffrn_measured_fraction_theta_max 0.981
_diffrn_measurement_device_type KappaCCD
_diffrn_measurement_method 'phi- + omega-scan'
_diffrn_radiation_monochromator graphite
_diffrn_radiation_source 'fine-focus sealed tube'
_diffrn_radiation_type MoK\a
_diffrn_radiation_wavelength 0.71073
_diffrn_reflns_av_R_equivalents 0.0491
_diffrn_reflns_av_sigmaI/netI 0.0645
_diffrn_reflns_limit_h_max 35
_diffrn_reflns_limit_h_min 0
_diffrn_reflns_limit_k_max 17
_diffrn_reflns_limit_k_min 0
_diffrn_reflns_limit_l_max 13
_diffrn_reflns_limit_l_min -13
_diffrn_reflns_number 4286
_diffrn_reflns_theta_full 27.74
_diffrn_reflns_theta_max 27.74
_diffrn_reflns_theta_min 2.63
_exptl_absorpt_coefficient_mu 0.933
_exptl_absorpt_correction_type none
_exptl_crystal_colour brown
_exptl_crystal_density_diffrn 1.063
_exptl_crystal_density_method 'not measured'
_exptl_crystal_description prism
_exptl_crystal_F_000 1440.0
_exptl_crystal_size_max 0.068
_exptl_crystal_size_mid 0.064
_exptl_crystal_size_min 0.052
_refine_diff_density_max 1.104
_refine_diff_density_min -1.199
_refine_diff_density_rms 0.126
_refine_ls_abs_structure_details
;
 Flack x determined using 1522 quotients [(I+)-(I-)]/[(I+)+(I-)]
 (Parsons, Flack and Wagner, Acta Cryst. B69 (2013) 249-259).
;
_refine_ls_abs_structure_Flack 0.097(15)
_refine_ls_extinction_method none
_refine_ls_goodness_of_fit_ref 1.045
_refine_ls_hydrogen_treatment constr
_refine_ls_matrix_type full
_refine_ls_number_parameters 192
_refine_ls_number_reflns 4844
_refine_ls_number_restraints 1
_refine_ls_restrained_S_all 1.045
_refine_ls_R_factor_all 0.0970
_refine_ls_R_factor_gt 0.0802
_refine_ls_shift/su_max 0.000
_refine_ls_shift/su_mean 0.000
_refine_ls_structure_factor_coef Fsqd
_refine_ls_weighting_details 'calc w=1/[\s^2^(Fo^2^)+(0.1050P)^2^+34.6077P] where P=(Fo^2^+2Fc^2^)/3'
_refine_ls_weighting_scheme calc
_refine_ls_wR_factor_gt 0.2090
_refine_ls_wR_factor_ref 0.2185
_reflns_number_gt 3643
_reflns_number_total 4286
_reflns_threshold_expression >2sigma(I)
_cod_duplicate_entry 7031730
_cod_data_source_file c4dt01863j2.cif
_cod_data_source_block FO5231
_cod_original_cell_volume 4211.4(5)
_cod_database_code 7032422
_publcif_datablock.id {cdaa60af-ed14-4996-a03e-657269297004}

loop_
_symmetry_equiv_pos_as_xyz
'x, y, z'
'-x, -y, z'
'x+1/2, -y, z'
'-x+1/2, y, z'
'x+1/2, y+1/2, z+1/2'
'-x+1/2, -y+1/2, z+1/2'
'x+1, -y+1/2, z+1/2'
'-x+1, y+1/2, z+1/2'

loop_
_atom_site_label
_atom_site_type_symbol
_atom_site_fract_x
_atom_site_fract_y
_atom_site_fract_z
_atom_site_U_iso_or_equiv
_atom_site_adp_type
_atom_site_occupancy
_atom_site_symmetry_multiplicity
_atom_site_calc_flag
_atom_site_refinement_flags
Ni1 Ni -0.40399(3) -0.97823(5) -1.00287(9) 0.0249(2) Uani 1 1 d .
O1 O -0.41861(15) -0.8496(4) -0.9416(4) 0.0240(10) Uani 1 1 d .
O2 O -0.42208(16) -0.6926(3) -0.9892(5) 0.0307(10) Uani 1 1 d .
N1 N -0.42957(19) -1.0558(4) -0.8704(4) 0.0201(10) Uani 1 1 d .
N2 N -0.44922(19) -1.0856(4) -0.6634(5) 0.0217(11) Uani 1 1 d .
C1 C -0.41183(18) -0.7785(5) -1.0139(8) 0.0233(13) Uani 1 1 d .
C2 C -0.3887(2) -0.8035(5) -1.1371(6) 0.0282(15) Uani 1 1 d .
H2A H -0.3540 -0.7909 -1.1334 0.034 Uiso 1 1 calc R
H2B H -0.4025 -0.7623 -1.2026 0.034 Uiso 1 1 calc R
C3 C -0.3979(2) -0.9129(6) -1.1655(6) 0.0302(15) Uani 1 1 d .
C4 C -0.3634(3) -0.9859(6) -1.1493(7) 0.0377(18) Uani 1 1 d .
C5 C -0.3814(2) -1.0801(6) -1.1209(6) 0.0314(16) Uani 1 1 d .
H5A H -0.3583 -1.1286 -1.0895 0.038 Uiso 1 1 calc R
H5B H -0.4054 -1.1077 -1.1775 0.038 Uiso 1 1 calc R
C6 C -0.4451(2) -0.9294(6) -1.2293(6) 0.0305(16) Uani 1 1 d .
H6A H -0.4444 -0.8989 -1.3104 0.046 Uiso 1 1 calc R
H6B H -0.4708 -0.9004 -1.1807 0.046 Uiso 1 1 calc R
H6C H -0.4507 -0.9995 -1.2382 0.046 Uiso 1 1 calc R
C7 C -0.3104(3) -0.9664(9) -1.1304(10) 0.066(3) Uani 1 1 d .
H7A H -0.2982 -0.9279 -1.1991 0.099 Uiso 1 1 calc R
H7B H -0.2932 -1.0285 -1.1260 0.099 Uiso 1 1 calc R
H7C H -0.3058 -0.9302 -1.0540 0.099 Uiso 1 1 calc R
C8 C -0.4655(3) -1.1253(5) -0.9068(6) 0.0314(15) Uani 1 1 d .
H8A H -0.4562 -1.1536 -0.9867 0.038 Uiso 1 1 calc R
H8B H -0.4959 -1.0903 -0.9186 0.038 Uiso 1 1 calc R
C9 C -0.4732(2) -1.2063(5) -0.8179(7) 0.0296(15) Uani 1 1 d .
H9A H -0.4443 -1.2473 -0.8126 0.035 Uiso 1 1 calc R
H9B H -0.5000 -1.2477 -0.8452 0.035 Uiso 1 1 calc R
C10 C -0.4844(2) -1.1618(5) -0.6920(7) 0.0291(14) Uani 1 1 d .
H10A H -0.5168 -1.1334 -0.6926 0.035 Uiso 1 1 calc R
H10B H -0.4834 -1.2133 -0.6285 0.035 Uiso 1 1 calc R
C11 C -0.4424(3) -1.0654(5) -0.5318(5) 0.0319(16) Uani 1 1 d .
H11A H -0.4696 -1.0932 -0.4861 0.038 Uiso 1 1 calc R
H11B H -0.4429 -0.9940 -0.5194 0.038 Uiso 1 1 calc R
C12 C -0.3973(3) -1.1049(7) -0.4787(7) 0.052(3) Uani 1 1 d .
H12A H -0.3917 -1.1711 -0.5120 0.062 Uiso 1 1 calc R
H12B H -0.4011 -1.1110 -0.3889 0.062 Uiso 1 1 calc R
C13 C -0.3531(3) -1.0410(6) -0.5055(12) 0.057(3) Uani 1 1 d .
H13A H -0.3573 -0.9770 -0.4651 0.069 Uiso 1 1 calc R
H13B H -0.3247 -1.0725 -0.4692 0.069 Uiso 1 1 calc R
C14 C -0.3441(3) -1.0244(6) -0.6416(8) 0.0406(19) Uani 1 1 d .
H14A H -0.3383 -1.0884 -0.6808 0.049 Uiso 1 1 calc R
H14B H -0.3148 -0.9852 -0.6506 0.049 Uiso 1 1 calc R
C15 C -0.3848(2) -0.9726(5) -0.7114(6) 0.0276(15) Uani 1 1 d .
H15A H -0.3991 -0.9225 -0.6577 0.033 Uiso 1 1 calc R
H15B H -0.3713 -0.9391 -0.7838 0.033 Uiso 1 1 calc R
C16 C -0.4225(2) -1.0412(5) -0.7521(5) 0.0208(12) Uani 1 1 d .

loop_
_atom_site_aniso_label
_atom_site_aniso_U_11
_atom_site_aniso_U_22
_atom_site_aniso_U_33
_atom_site_aniso_U_23
_atom_site_aniso_U_13
_atom_site_aniso_U_12
Ni1 0.0306(4) 0.0345(4) 0.0097(3) 0.0045(5) 0.0048(4) 0.0096(3)
O1 0.017(2) 0.042(3) 0.013(2) 0.0071(18) 0.0022(16) 0.0026(17)
O2 0.039(2) 0.036(2) 0.017(3) 0.007(2) 0.003(2) 0.0029(18)
N1 0.029(3) 0.025(2) 0.007(2) 0.0004(19) 0.0019(19) -0.003(2)
N2 0.028(3) 0.026(3) 0.011(2) 0.001(2) 0.010(2) -0.002(2)
C1 0.012(2) 0.043(3) 0.015(3) -0.007(3) -0.003(3) 0.008(2)
C2 0.026(3) 0.045(4) 0.013(3) 0.013(3) 0.007(2) 0.009(3)
C3 0.025(3) 0.052(4) 0.014(3) 0.005(3) 0.005(2) 0.004(3)
C4 0.022(3) 0.072(5) 0.020(3) -0.002(3) 0.010(3) 0.013(3)
C5 0.019(3) 0.052(5) 0.023(3) -0.008(3) 0.000(3) 0.016(3)
C6 0.017(3) 0.060(5) 0.015(3) 0.011(3) -0.005(2) 0.009(3)
C7 0.024(4) 0.123(10) 0.051(6) 0.005(6) 0.001(4) 0.021(5)
C8 0.037(4) 0.040(4) 0.017(3) 0.001(3) -0.010(3) -0.008(3)
C9 0.029(3) 0.029(3) 0.031(4) -0.012(3) -0.005(3) 0.002(3)
C10 0.027(3) 0.031(3) 0.029(4) 0.003(3) 0.008(3) -0.008(3)
C11 0.052(4) 0.034(4) 0.010(3) -0.003(2) 0.009(2) -0.008(3)
C12 0.075(6) 0.056(5) 0.025(5) 0.020(4) -0.023(4) -0.039(4)
C13 0.060(5) 0.060(5) 0.051(5) 0.028(6) -0.032(6) -0.026(4)
C14 0.031(4) 0.045(5) 0.046(5) 0.007(4) -0.009(3) -0.013(3)
C15 0.030(3) 0.033(4) 0.019(3) 0.015(3) -0.006(3) -0.018(3)
C16 0.029(3) 0.026(3) 0.008(3) 0.000(2) 0.002(2) 0.000(2)

loop_
_atom_type_symbol
_atom_type_description
_atom_type_scat_dispersion_real
_atom_type_scat_dispersion_imag
_atom_type_scat_source
C C 0.0033 0.0016 'International Tables Vol C Tables 4.2.6.8 and 6.1.1.4'
H H 0.0000 0.0000 'International Tables Vol C Tables 4.2.6.8 and 6.1.1.4'
N N 0.0061 0.0033 'International Tables Vol C Tables 4.2.6.8 and 6.1.1.4'
O O 0.0106 0.0060 'International Tables Vol C Tables 4.2.6.8 and 6.1.1.4'
Ni Ni 0.3393 1.1124 'International Tables Vol C Tables 4.2.6.8 and 6.1.1.4'

loop_
_geom_angle_atom_site_label_1
_geom_angle_atom_site_label_2
_geom_angle_atom_site_label_3
_geom_angle
O1 Ni1 N1 99.4(2)
O1 Ni1 C4 117.0(3)
N1 Ni1 C4 142.5(3)
O1 Ni1 C3 85.2(3)
N1 Ni1 C3 160.7(3)
C4 Ni1 C3 41.5(3)
O1 Ni1 C5 158.0(3)
N1 Ni1 C5 102.4(3)
C4 Ni1 C5 41.9(3)
C3 Ni1 C5 73.4(3)
C1 O1 Ni1 117.0(4)
C16 N1 C8 118.3(5)
C16 N1 Ni1 126.3(4)
C8 N1 Ni1 114.6(4)
C16 N2 C10 122.2(5)
C16 N2 C11 122.3(6)
C10 N2 C11 115.3(5)
O2 C1 O1 123.9(7)
O2 C1 C2 120.1(7)
O1 C1 C2 116.0(5)
C1 C2 C3 108.7(5)
C1 C2 H2A 110.0
C3 C2 H2A 110.0
C1 C2 H2B 110.0
C3 C2 H2B 110.0
H2A C2 H2B 108.3
C4 C3 C6 123.7(7)
C4 C3 C2 123.2(6)
C6 C3 C2 112.5(6)
C4 C3 Ni1 68.1(4)
C6 C3 Ni1 105.5(5)
C2 C3 Ni1 105.7(4)
C3 C4 C5 115.4(6)
C3 C4 C7 124.4(8)
C5 C4 C7 118.5(8)
C3 C4 Ni1 70.3(4)
C5 C4 Ni1 70.4(4)
C7 C4 Ni1 116.5(6)
C4 C5 Ni1 67.7(4)
C4 C5 H5A 116.9
Ni1 C5 H5A 116.9
C4 C5 H5B 116.9
Ni1 C5 H5B 116.9
H5A C5 H5B 113.9
C3 C6 H6A 109.5
C3 C6 H6B 109.5
H6A C6 H6B 109.5
C3 C6 H6C 109.5
H6A C6 H6C 109.5
H6B C6 H6C 109.5
C4 C7 H7A 109.5
C4 C7 H7B 109.5
H7A C7 H7B 109.5
C4 C7 H7C 109.5
H7A C7 H7C 109.5
H7B C7 H7C 109.5
N1 C8 C9 114.4(5)
N1 C8 H8A 108.7
C9 C8 H8A 108.7
N1 C8 H8B 108.7
C9 C8 H8B 108.7
H8A C8 H8B 107.6
C8 C9 C10 108.5(6)
C8 C9 H9A 110.0
C10 C9 H9A 110.0
C8 C9 H9B 110.0
C10 C9 H9B 110.0
H9A C9 H9B 108.4
N2 C10 C9 109.5(5)
N2 C10 H10A 109.8
C9 C10 H10A 109.8
N2 C10 H10B 109.8
C9 C10 H10B 109.8
H10A C10 H10B 108.2
N2 C11 C12 114.9(6)
N2 C11 H11A 108.5
C12 C11 H11A 108.5
N2 C11 H11B 108.5
C12 C11 H11B 108.5
H11A C11 H11B 107.5
C11 C12 C13 113.5(7)
C11 C12 H12A 108.9
C13 C12 H12A 108.9
C11 C12 H12B 108.9
C13 C12 H12B 108.9
H12A C12 H12B 107.7
C14 C13 C12 113.7(7)
C14 C13 H13A 108.8
C12 C13 H13A 108.8
C14 C13 H13B 108.8
C12 C13 H13B 108.8
H13A C13 H13B 107.7
C13 C14 C15 115.3(7)
C13 C14 H14A 108.4
C15 C14 H14A 108.4
C13 C14 H14B 108.4
C15 C14 H14B 108.4
H14A C14 H14B 107.5
C16 C15 C14 112.5(6)
C16 C15 H15A 109.1
C14 C15 H15A 109.1
C16 C15 H15B 109.1
C14 C15 H15B 109.1
H15A C15 H15B 107.8
N1 C16 N2 122.9(6)
N1 C16 C15 119.7(6)
N2 C16 C15 117.4(5)

loop_
_geom_bond_atom_site_label_1
_geom_bond_atom_site_label_2
_geom_bond_distance
Ni1 O1 1.932(5)
Ni1 N1 1.935(5)
Ni1 C4 1.968(7)
Ni1 C3 1.998(7)
Ni1 C5 2.005(7)
O1 C1 1.270(9)
O2 C1 1.244(8)
N1 C16 1.323(8)
N1 C8 1.444(8)
N2 C16 1.369(8)
N2 C10 1.473(8)
N2 C11 1.476(8)
C1 C2 1.534(10)
C2 C3 1.554(11)
C2 H2A 0.9900
C2 H2B 0.9900
C3 C4 1.407(10)
C3 C6 1.515(9)
C4 C5 1.422(12)
C4 C7 1.526(11)
C5 H5A 0.9900
C5 H5B 0.9900
C6 H6A 0.9800
C6 H6B 0.9800
C6 H6C 0.9800
C7 H7A 0.9800
C7 H7B 0.9800
C7 H7C 0.9800
C8 C9 1.492(10)
C8 H8A 0.9900
C8 H8B 0.9900
C9 C10 1.537(10)
C9 H9A 0.9900
C9 H9B 0.9900
C10 H10A 0.9900
C10 H10B 0.9900
C11 C12 1.495(12)
C11 H11A 0.9900
C11 H11B 0.9900
C12 C13 1.548(11)
C12 H12A 0.9900
C12 H12B 0.9900
C13 C14 1.525(15)
C13 H13A 0.9900
C13 H13B 0.9900
C14 C15 1.546(10)
C14 H14A 0.9900
C14 H14B 0.9900
C15 C16 1.486(9)
C15 H15A 0.9900
C15 H15B 0.9900

loop_
_platon_squeeze_void_nr
_platon_squeeze_void_average_x
_platon_squeeze_void_average_y
_platon_squeeze_void_average_z
_platon_squeeze_void_volume
_platon_squeeze_void_count_electrons
_platon_squeeze_void_content
1 0.250 0.609 -0.055 615 97 ' '
2 0.750 0.385 -0.054 615 97 ' '
